data_4065246
loop_
_publ_author_name
'Phillips, Andrew D.'
'Thommes, Katrin'
'Scopelliti, Rosario'
'Gandolfi, Claudio'
'Albrecht, Martin'
'Severin, Kay'
'Schreiber, Dominique F.'
'Dyson, Paul J.'

_publ_section_title
;
 Modulating the Steric, Electronic, and Catalytic Properties of Cp*
 Ruthenium Half-Sandwich Complexes with \b-Diketiminato Ligands
;
_journal_issue 22
_journal_name_full Organometallics
_journal_page_first 6119
_journal_paper_doi 10.1021/om2006479
_journal_volume 30
_journal_year 2011
_chemical_absolute_configuration ad
_chemical_formula_moiety 'C31 H22 Cl F18 N2 Ru'
_chemical_formula_sum 'C31 H22 Cl F18 N2 Ru'
_chemical_formula_weight 901.03
_chemical_name_common Cp*RuCl((3,5-(CF3)2C6H3NC(CF3))2CH)'
_chemical_name_systematic
; 
 ? 
;
_space_group_IT_number 4
_symmetry_cell_setting monoclinic
_symmetry_space_group_name_Hall 'P 2yb'
_symmetry_space_group_name_H-M 'P 1 21 1'
_atom_sites_solution_hydrogens geom
_atom_sites_solution_primary direct
_atom_sites_solution_secondary difmap
_audit_creation_method SHELXL-97
_cell_angle_alpha 90.00
_cell_angle_beta 102.807(2)
_cell_angle_gamma 90.00
_cell_formula_units_Z 2
_cell_length_a 13.3244(2)
_cell_length_b 8.1593(1)
_cell_length_c 15.5064(3)
_cell_measurement_reflns_used 12292
_cell_measurement_temperature 100(2)
_cell_measurement_theta_max 76.8584
_cell_measurement_theta_min 3.3988
_cell_volume 1643.88(5)
_computing_cell_refinement
;
CrysAlisPro, Oxford Diffraction Ltd.,
Version 1.171.33.52 (release 06-11-2009 CrysAlis171 .NET)
(compiled Nov  6 2009,16:24:50)
;
_computing_data_collection
;
CrysAlisPro, Oxford Diffraction Ltd.,
Version 1.171.33.52 (release 06-11-2009 CrysAlis171 .NET)
(compiled Nov  6 2009,16:24:50)
;
_computing_data_reduction
;
CrysAlisPro, Oxford Diffraction Ltd.,
Version 1.171.33.52 (release 06-11-2009 CrysAlis171 .NET)
(compiled Nov  6 2009,16:24:50)
;
_computing_molecular_graphics 'ORTEP-3 for windows 2.02 (Farrugia, 2008)'
_computing_publication_material 'WinGX 1.80.05 (Farrugia, 2009)'
_computing_structure_refinement 'SHELXL-97 (Sheldrick G.M., 2008)'
_computing_structure_solution 'SHELXS-97 (Sheldrick G.M., 2008)'
_diffrn_ambient_temperature 100(2)
_diffrn_detector_area_resol_mean 10.3196
_diffrn_measured_fraction_theta_full 0.991
_diffrn_measured_fraction_theta_max 0.991
_diffrn_measurement_device_type 'SuperNova, Dual, Cu at zero, Atlas'
_diffrn_measurement_method '\w scans'
_diffrn_radiation_monochromator mirror
_diffrn_radiation_source 'SuperNova (Cu) X-ray Source'
_diffrn_radiation_type CuK\a
_diffrn_radiation_wavelength 1.54184
_diffrn_reflns_av_R_equivalents 0.0315
_diffrn_reflns_av_sigmaI/netI 0.0395
_diffrn_reflns_limit_h_max 16
_diffrn_reflns_limit_h_min -16
_diffrn_reflns_limit_k_max 10
_diffrn_reflns_limit_k_min -10
_diffrn_reflns_limit_l_max 19
_diffrn_reflns_limit_l_min -19
_diffrn_reflns_number 15151
_diffrn_reflns_theta_full 77.06
_diffrn_reflns_theta_max 77.06
_diffrn_reflns_theta_min 3.40
_exptl_absorpt_coefficient_mu 5.822
_exptl_absorpt_correction_T_max 0.851
_exptl_absorpt_correction_T_min 0.523
_exptl_absorpt_correction_type analytical
_exptl_absorpt_process_details
; 
CrysAlisPro, Oxford Diffraction Ltd., 
Version 1.171.34.36 (release 02-08-2010 CrysAlis171 .NET) 
(compiled Aug  2 2010,13:00:58) 
Analytical numeric absorption correction using a multifaceted crystal
model based on expressions derived by R.C. Clark & J.S. Reid.
(Clark, R. C. & Reid, J. S. (1995). Acta Cryst. A51, 887-897)
;
_exptl_crystal_colour black
_exptl_crystal_density_diffrn 1.820
_exptl_crystal_density_method 'not measured'
_exptl_crystal_description needle
_exptl_crystal_F_000 890
_exptl_crystal_size_max 0.2119
_exptl_crystal_size_mid 0.0461
_exptl_crystal_size_min 0.0324
_refine_diff_density_max 1.268
_refine_diff_density_min -0.825
_refine_diff_density_rms 0.079
_refine_ls_abs_structure_details 'Flack H D (1983), Acta Cryst. A39, 876-881'
_refine_ls_abs_structure_Flack -0.020(7)
_refine_ls_extinction_method none
_refine_ls_goodness_of_fit_ref 1.049
_refine_ls_hydrogen_treatment constr
_refine_ls_matrix_type full
_refine_ls_number_parameters 483
_refine_ls_number_reflns 6666
_refine_ls_number_restraints 1
_refine_ls_restrained_S_all 1.049
_refine_ls_R_factor_all 0.0356
_refine_ls_R_factor_gt 0.0347
_refine_ls_shift/su_max 0.001
_refine_ls_shift/su_mean 0.000
_refine_ls_structure_factor_coef Fsqd
_refine_ls_weighting_details 'calc w=1/[\s^2^(Fo^2^)+(0.0554P)^2^+1.1287P] where P=(Fo^2^+2Fc^2^)/3'
_refine_ls_weighting_scheme calc
_refine_ls_wR_factor_gt 0.0884
_refine_ls_wR_factor_ref 0.0891
_reflns_number_gt 6507
_reflns_number_total 6666
_reflns_threshold_expression I>2\s(I)
_cod_data_source_file om2006479_si_001.cif
_cod_data_source_block adp640
_cod_original_sg_symbol_H-M 'P 21'
_cod_database_code 4065246

loop_
_symmetry_equiv_pos_as_xyz
'x, y, z'
'-x, y+1/2, -z'

loop_
_atom_site_label
_atom_site_type_symbol
_atom_site_fract_x
_atom_site_fract_y
_atom_site_fract_z
_atom_site_U_iso_or_equiv
_atom_site_adp_type
_atom_site_occupancy
_atom_site_symmetry_multiplicity
_atom_site_calc_flag
_atom_site_refinement_flags
Ru1 Ru 0.011159(15) 0.08863(3) 0.233321(14) 0.01588(7) Uani 1 1 d .
Cl1 Cl 0.00030(7) 0.35334(10) 0.15999(6) 0.02166(16) Uani 1 1 d .
N1 N -0.1120(2) 0.1713(3) 0.28262(19) 0.0148(5) Uani 1 1 d .
C1 C -0.2124(2) 0.1261(4) 0.2317(2) 0.0175(7) Uani 1 1 d .
C2 C -0.2692(3) 0.0061(4) 0.2612(2) 0.0190(6) Uani 1 1 d .
H2 H -0.2423 -0.0494 0.3152 0.023 Uiso 1 1 calc R
C3 C -0.3668(3) -0.0333(5) 0.2110(3) 0.0225(7) Uani 1 1 d .
C7 C -0.4261(3) -0.1725(5) 0.2391(3) 0.0278(8) Uani 1 1 d .
F1 F -0.4012(3) -0.1972(5) 0.3256(2) 0.0612(10) Uani 1 1 d .
F2 F -0.4082(2) -0.3118(3) 0.2005(2) 0.0428(6) Uani 1 1 d .
F3 F -0.5272(2) -0.1470(4) 0.2162(2) 0.0424(7) Uani 1 1 d .
C4 C -0.4072(3) 0.0483(4) 0.1322(3) 0.0249(8) Uani 1 1 d .
H4 H -0.4738 0.0218 0.0983 0.030 Uiso 1 1 calc R
C5 C -0.3486(3) 0.1691(5) 0.1041(3) 0.0255(7) Uani 1 1 d .
C8 C -0.3898(3) 0.2598(6) 0.0197(3) 0.0357(9) Uani 1 1 d .
F4 F -0.4882(3) 0.2428(6) -0.0096(3) 0.0810(15) Uani 1 1 d .
F5 F -0.3727(5) 0.4167(5) 0.0270(4) 0.121(3) Uani 1 1 d .
F6 F -0.3466(5) 0.2179(10) -0.0424(3) 0.142(3) Uani 1 1 d .
C6 C -0.2507(3) 0.2085(4) 0.1526(2) 0.0206(7) Uani 1 1 d .
H6 H -0.2107 0.2901 0.1321 0.025 Uiso 1 1 calc R
C9 C -0.1066(3) 0.2786(4) 0.3475(2) 0.0191(6) Uani 1 1 d .
C10 C -0.2054(3) 0.3526(5) 0.3663(3) 0.0237(7) Uani 1 1 d .
F7 F -0.18478(19) 0.4621(4) 0.4323(2) 0.0413(7) Uani 1 1 d .
F8 F -0.26758(17) 0.2423(3) 0.39045(18) 0.0337(5) Uani 1 1 d .
F9 F -0.2599(2) 0.4319(3) 0.29623(18) 0.0373(6) Uani 1 1 d .
C11 C -0.0163(3) 0.3389(5) 0.4008(2) 0.0209(7) Uani 1 1 d .
H11 H -0.0243 0.4135 0.4458 0.025 Uiso 1 1 calc R
C12 C 0.0846(3) 0.3025(4) 0.3959(2) 0.0186(6) Uani 1 1 d .
C13 C 0.1659(3) 0.3930(5) 0.4651(3) 0.0257(8) Uani 1 1 d .
F10 F 0.2191(2) 0.2906(3) 0.52568(17) 0.0386(6) Uani 1 1 d .
F11 F 0.12452(18) 0.5047(3) 0.50979(18) 0.0370(6) Uani 1 1 d .
F12 F 0.23336(18) 0.4733(3) 0.42908(18) 0.0337(5) Uani 1 1 d .
N2 N 0.1114(2) 0.2028(4) 0.33705(19) 0.0168(5) Uani 1 1 d .
C14 C 0.2195(2) 0.1860(4) 0.3393(2) 0.0178(6) Uani 1 1 d .
C15 C 0.2810(2) 0.0836(6) 0.4007(2) 0.0220(6) Uani 1 1 d .
H15 H 0.2515 0.0204 0.4402 0.026 Uiso 1 1 calc R
C16 C 0.3860(2) 0.0742(6) 0.4040(2) 0.0232(7) Uani 1 1 d .
C20 C 0.4486(3) -0.0379(5) 0.4723(3) 0.0324(9) Uani 1 1 d .
F13 F 0.4359(2) -0.0050(4) 0.5537(2) 0.0487(7) Uani 1 1 d .
F14 F 0.4211(2) -0.1938(3) 0.4552(3) 0.0559(9) Uani 1 1 d .
F15 F 0.54922(19) -0.0292(4) 0.4748(2) 0.0440(7) Uani 1 1 d .
C17 C 0.4299(3) 0.1624(5) 0.3460(3) 0.0261(8) Uani 1 1 d .
H17 H 0.5016 0.1550 0.3484 0.031 Uiso 1 1 calc R
C18 C 0.3673(3) 0.2619(5) 0.2838(3) 0.0253(7) Uani 1 1 d .
C21 C 0.4110(3) 0.3607(6) 0.2194(4) 0.0377(10) Uani 1 1 d .
F16 F 0.3837(3) 0.5155(4) 0.2179(3) 0.0758(14) Uani 1 1 d .
F17 F 0.5126(2) 0.3576(4) 0.2360(2) 0.0471(9) Uani 1 1 d .
F18 F 0.3803(3) 0.2998(6) 0.1370(2) 0.0720(12) Uani 1 1 d .
C19 C 0.2620(3) 0.2737(4) 0.2789(3) 0.0215(7) Uani 1 1 d .
H19 H 0.2198 0.3402 0.2351 0.026 Uiso 1 1 calc R
C22 C 0.0363(4) -0.1747(4) 0.2256(3) 0.0278(8) Uani 1 1 d .
C23 C 0.1181(3) -0.1004(5) 0.1939(3) 0.0281(8) Uani 1 1 d .
C24 C 0.0730(3) -0.0058(5) 0.1188(3) 0.0237(7) Uani 1 1 d .
C25 C -0.0374(3) -0.0300(5) 0.1009(3) 0.0237(7) Uani 1 1 d .
C26 C -0.0578(3) -0.1409(4) 0.1649(3) 0.0245(8) Uani 1 1 d .
C27 C 0.0482(6) -0.2839(6) 0.3049(4) 0.0516(14) Uani 1 1 d .
H27A H -0.0072 -0.2615 0.3356 0.077 Uiso 1 1 calc R
H27B H 0.1149 -0.2628 0.3451 0.077 Uiso 1 1 calc R
H27C H 0.0448 -0.3987 0.2860 0.077 Uiso 1 1 calc R
C28 C 0.2301(4) -0.1385(7) 0.2253(4) 0.0509(14) Uani 1 1 d .
H28A H 0.2463 -0.2396 0.1971 0.076 Uiso 1 1 calc R
H28B H 0.2462 -0.1529 0.2896 0.076 Uiso 1 1 calc R
H28C H 0.2710 -0.0480 0.2097 0.076 Uiso 1 1 calc R
C29 C 0.1298(4) 0.0833(8) 0.0608(3) 0.0403(9) Uani 1 1 d .
H29A H 0.1946 0.1258 0.0965 0.060 Uiso 1 1 calc R
H29B H 0.0877 0.1747 0.0318 0.060 Uiso 1 1 calc R
H29C H 0.1444 0.0083 0.0158 0.060 Uiso 1 1 calc R
C30 C -0.1100(4) 0.0351(6) 0.0214(3) 0.0371(10) Uani 1 1 d .
H30A H -0.1806 0.0057 0.0240 0.056 Uiso 1 1 calc R
H30B H -0.0936 -0.0122 -0.0319 0.056 Uiso 1 1 calc R
H30C H -0.1037 0.1546 0.0198 0.056 Uiso 1 1 calc R
C31 C -0.1576(4) -0.2301(6) 0.1611(4) 0.0442(12) Uani 1 1 d .
H31A H -0.2143 -0.1681 0.1245 0.066 Uiso 1 1 calc R
H31B H -0.1694 -0.2412 0.2211 0.066 Uiso 1 1 calc R
H31C H -0.1541 -0.3392 0.1355 0.066 Uiso 1 1 calc R

loop_
_atom_site_aniso_label
_atom_site_aniso_U_11
_atom_site_aniso_U_22
_atom_site_aniso_U_33
_atom_site_aniso_U_23
_atom_site_aniso_U_13
_atom_site_aniso_U_12
Ru1 0.01425(10) 0.01801(11) 0.01602(11) -0.00277(10) 0.00475(7) -0.00079(10)
Cl1 0.0240(4) 0.0215(4) 0.0202(4) 0.0008(3) 0.0065(3) 0.0000(3)
N1 0.0088(11) 0.0210(13) 0.0147(13) -0.0016(10) 0.0027(10) 0.0015(10)
C1 0.0145(14) 0.0229(18) 0.0140(15) -0.0017(11) 0.0010(12) 0.0016(11)
C2 0.0166(15) 0.0240(16) 0.0161(16) -0.0009(13) 0.0026(13) -0.0014(13)
C3 0.0196(16) 0.0257(16) 0.0211(18) -0.0028(14) 0.0021(13) -0.0009(13)
C7 0.0216(18) 0.0328(19) 0.0265(19) 0.0016(16) 0.0003(15) -0.0069(15)
F1 0.0606(19) 0.090(2) 0.0291(14) 0.0133(15) 0.0020(13) -0.0499(19)
F2 0.0413(14) 0.0248(12) 0.0652(19) 0.0025(12) 0.0182(13) -0.0032(10)
F3 0.0179(13) 0.0409(15) 0.068(2) -0.0010(14) 0.0092(12) -0.0057(11)
C4 0.0192(15) 0.030(2) 0.0215(17) -0.0017(13) -0.0040(13) 0.0003(12)
C5 0.0253(18) 0.0258(18) 0.0227(19) 0.0002(15) -0.0006(15) 0.0034(15)
C8 0.028(2) 0.045(2) 0.029(2) 0.0083(18) -0.0041(17) -0.0002(18)
F4 0.0441(18) 0.110(3) 0.069(3) 0.055(2) -0.0298(18) -0.021(2)
F5 0.175(6) 0.051(2) 0.087(3) 0.039(2) -0.082(4) -0.031(3)
F6 0.149(5) 0.247(8) 0.037(2) 0.066(3) 0.036(3) 0.132(6)
C6 0.0198(16) 0.0238(15) 0.0182(16) 0.0005(13) 0.0041(13) -0.0005(13)
C9 0.0186(16) 0.0226(16) 0.0168(16) -0.0005(13) 0.0055(13) 0.0010(13)
C10 0.0200(16) 0.0287(18) 0.0227(18) -0.0055(14) 0.0049(14) 0.0030(14)
F7 0.0258(11) 0.0533(16) 0.0467(16) -0.0330(14) 0.0116(11) -0.0009(11)
F8 0.0228(10) 0.0379(13) 0.0446(15) -0.0035(11) 0.0166(10) 0.0002(9)
F9 0.0353(13) 0.0393(13) 0.0372(14) 0.0022(11) 0.0082(11) 0.0191(11)
C11 0.0180(15) 0.0260(17) 0.0193(17) -0.0070(14) 0.0050(13) 0.0023(13)
C12 0.0164(15) 0.0213(15) 0.0176(16) -0.0021(12) 0.0024(12) -0.0018(12)
C13 0.0199(16) 0.0315(18) 0.0230(18) -0.0083(15) -0.0010(14) -0.0001(14)
F10 0.0415(14) 0.0410(13) 0.0246(13) -0.0034(10) -0.0112(11) 0.0036(11)
F11 0.0252(11) 0.0458(14) 0.0375(14) -0.0259(12) 0.0016(10) -0.0017(10)
F12 0.0220(10) 0.0359(12) 0.0414(14) -0.0123(11) 0.0034(10) -0.0119(9)
N2 0.0140(12) 0.0193(12) 0.0164(13) 0.0003(11) 0.0022(10) -0.0010(10)
C14 0.0120(14) 0.0197(15) 0.0211(17) -0.0013(13) 0.0023(12) -0.0012(12)
C15 0.0189(13) 0.0223(13) 0.0239(15) -0.0019(19) 0.0024(11) 0.0018(18)
C16 0.0181(13) 0.0216(17) 0.0265(16) -0.0030(17) -0.0022(12) 0.0016(16)
C20 0.0220(18) 0.0317(19) 0.039(2) 0.0013(18) -0.0028(16) 0.0043(16)
F13 0.0445(15) 0.0655(19) 0.0323(15) 0.0118(13) 0.0005(12) 0.0192(14)
F14 0.0478(16) 0.0263(13) 0.077(2) 0.0084(14) -0.0210(16) 0.0026(11)
F15 0.0193(11) 0.0525(16) 0.0546(18) 0.0046(14) -0.0039(11) 0.0104(11)
C17 0.0150(15) 0.0262(17) 0.037(2) -0.0046(16) 0.0059(15) 0.0004(13)
C18 0.0215(17) 0.0261(17) 0.030(2) 0.0000(15) 0.0104(15) -0.0020(14)
C21 0.027(2) 0.038(2) 0.053(3) 0.013(2) 0.017(2) -0.0009(17)
F16 0.069(2) 0.0405(15) 0.142(4) 0.040(2) 0.075(3) 0.0214(16)
F17 0.0265(16) 0.0445(18) 0.078(3) 0.0086(14) 0.0274(17) -0.0069(11)
F18 0.065(2) 0.113(3) 0.0419(19) 0.016(2) 0.0197(16) -0.036(2)
C19 0.0160(15) 0.0220(15) 0.0275(19) 0.0013(14) 0.0073(14) 0.0017(13)
C22 0.050(2) 0.0062(13) 0.0251(19) -0.0048(12) 0.0044(17) 0.0055(15)
C23 0.0270(18) 0.0228(17) 0.032(2) -0.0136(15) 0.0011(16) 0.0070(14)
C24 0.0264(17) 0.0263(18) 0.0232(18) -0.0084(14) 0.0159(14) -0.0009(14)
C25 0.0237(17) 0.0264(17) 0.0216(18) -0.0097(14) 0.0065(14) 0.0035(14)
C26 0.0263(18) 0.0201(16) 0.031(2) -0.0144(14) 0.0146(15) -0.0100(14)
C27 0.094(4) 0.026(2) 0.034(3) 0.0040(19) 0.013(3) 0.002(2)
C28 0.030(2) 0.052(3) 0.063(4) -0.029(3) -0.005(2) 0.017(2)
C29 0.054(2) 0.0351(18) 0.041(2) -0.012(3) 0.0301(19) -0.010(3)
C30 0.046(2) 0.038(2) 0.025(2) -0.0102(16) 0.0014(18) 0.0132(17)
C31 0.046(3) 0.036(2) 0.058(3) -0.025(2) 0.028(2) -0.019(2)

loop_
_atom_type_symbol
_atom_type_description
_atom_type_scat_dispersion_real
_atom_type_scat_dispersion_imag
_atom_type_scat_source
C C 0.0181 0.0091 'International Tables Vol C Tables 4.2.6.8 and 6.1.1.4'
H H 0.0000 0.0000 'International Tables Vol C Tables 4.2.6.8 and 6.1.1.4'
N N 0.0311 0.0180 'International Tables Vol C Tables 4.2.6.8 and 6.1.1.4'
F F 0.0727 0.0534 'International Tables Vol C Tables 4.2.6.8 and 6.1.1.4'
Cl Cl 0.3639 0.7018 'International Tables Vol C Tables 4.2.6.8 and 6.1.1.4'
Ru Ru 0.0552 3.2960 'International Tables Vol C Tables 4.2.6.8 and 6.1.1.4'

loop_
_geom_angle_atom_site_label_1
_geom_angle_atom_site_label_2
_geom_angle_atom_site_label_3
_geom_angle
N2 Ru1 N1 89.66(11)
N2 Ru1 C22 113.93(14)
N1 Ru1 C22 119.02(15)
N2 Ru1 C25 156.23(12)
N1 Ru1 C25 112.90(12)
C22 Ru1 C25 62.56(14)
N2 Ru1 C26 150.24(14)
N1 Ru1 C26 99.88(12)
C22 Ru1 C26 37.30(16)
C25 Ru1 C26 36.80(15)
N2 Ru1 C24 118.73(13)
N1 Ru1 C24 149.39(13)
C22 Ru1 C24 62.11(15)
C25 Ru1 C24 37.68(13)
C26 Ru1 C24 61.65(13)
N2 Ru1 C23 100.34(13)
N1 Ru1 C23 156.26(14)
C22 Ru1 C23 37.26(17)
C25 Ru1 C23 61.94(14)
C26 Ru1 C23 61.46(14)
C24 Ru1 C23 36.44(15)
N2 Ru1 Cl1 85.68(8)
N1 Ru1 Cl1 85.03(8)
C22 Ru1 Cl1 147.49(11)
C25 Ru1 Cl1 88.83(11)
C26 Ru1 Cl1 122.98(11)
C24 Ru1 Cl1 85.95(10)
C23 Ru1 Cl1 116.94(12)
C9 N1 C1 118.3(3)
C9 N1 Ru1 125.6(2)
C1 N1 Ru1 115.4(2)
C2 C1 C6 121.0(3)
C2 C1 N1 120.8(3)
C6 C1 N1 118.2(3)
C1 C2 C3 119.4(3)
C1 C2 H2 120.3
C3 C2 H2 120.3
C4 C3 C2 120.7(3)
C4 C3 C7 119.3(3)
C2 C3 C7 119.8(3)
F1 C7 F2 107.2(4)
F1 C7 F3 107.8(4)
F2 C7 F3 106.6(3)
F1 C7 C3 112.3(3)
F2 C7 C3 110.9(3)
F3 C7 C3 111.8(3)
C5 C4 C3 118.8(3)
C5 C4 H4 120.6
C3 C4 H4 120.6
C4 C5 C6 121.3(4)
C4 C5 C8 120.2(4)
C6 C5 C8 118.4(4)
F6 C8 F4 107.3(6)
F6 C8 F5 103.3(6)
F4 C8 F5 106.3(5)
F6 C8 C5 112.8(4)
F4 C8 C5 113.6(4)
F5 C8 C5 112.8(4)
C5 C6 C1 118.8(3)
C5 C6 H6 120.6
C1 C6 H6 120.6
N1 C9 C11 125.5(3)
N1 C9 C10 120.0(3)
C11 C9 C10 114.4(3)
F8 C10 F9 107.3(3)
F8 C10 F7 105.7(3)
F9 C10 F7 106.4(3)
F8 C10 C9 113.6(3)
F9 C10 C9 111.8(3)
F7 C10 C9 111.6(3)
C9 C11 C12 127.5(3)
C9 C11 H11 116.2
C12 C11 H11 116.2
N2 C12 C11 125.2(3)
N2 C12 C13 121.3(3)
C11 C12 C13 113.5(3)
F12 C13 F11 106.1(3)
F12 C13 F10 107.5(3)
F11 C13 F10 106.1(3)
F12 C13 C12 112.3(3)
F11 C13 C12 112.5(3)
F10 C13 C12 111.9(3)
C12 N2 C14 117.5(3)
C12 N2 Ru1 125.7(2)
C14 N2 Ru1 116.4(2)
C15 C14 C19 120.2(3)
C15 C14 N2 120.6(3)
C19 C14 N2 119.2(3)
C14 C15 C16 119.6(4)
C14 C15 H15 120.2
C16 C15 H15 120.2
C17 C16 C15 121.1(4)
C17 C16 C20 121.8(3)
C15 C16 C20 117.1(4)
F14 C20 F15 106.6(3)
F14 C20 F13 107.0(4)
F15 C20 F13 107.4(4)
F14 C20 C16 110.8(4)
F15 C20 C16 112.6(4)
F13 C20 C16 112.1(3)
C16 C17 C18 118.8(3)
C16 C17 H17 120.6
C18 C17 H17 120.6
C17 C18 C19 121.5(4)
C17 C18 C21 121.0(4)
C19 C18 C21 117.5(4)
F16 C21 F17 106.8(4)
F16 C21 F18 108.2(5)
F17 C21 F18 105.1(4)
F16 C21 C18 112.5(4)
F17 C21 C18 113.1(4)
F18 C21 C18 110.7(4)
C18 C19 C14 118.8(3)
C18 C19 H19 120.6
C14 C19 H19 120.6
C26 C22 C23 108.7(3)
C26 C22 C27 125.3(5)
C23 C22 C27 125.8(4)
C26 C22 Ru1 73.8(2)
C23 C22 Ru1 74.9(2)
C27 C22 Ru1 122.0(3)
C24 C23 C22 107.3(3)
C24 C23 C28 126.3(5)
C22 C23 C28 125.7(5)
C24 C23 Ru1 71.0(2)
C22 C23 Ru1 67.9(2)
C28 C23 Ru1 133.9(3)
C23 C24 C25 108.2(3)
C23 C24 C29 125.8(4)
C25 C24 C29 125.5(4)
C23 C24 Ru1 72.6(2)
C25 C24 Ru1 70.44(19)
C29 C24 Ru1 129.3(3)
C26 C25 C24 107.3(3)
C26 C25 C30 128.3(4)
C24 C25 C30 123.9(4)
C26 C25 Ru1 72.1(2)
C24 C25 Ru1 71.9(2)
C30 C25 Ru1 127.6(3)
C25 C26 C22 108.1(3)
C25 C26 C31 126.0(4)
C22 C26 C31 125.1(4)
C25 C26 Ru1 71.1(2)
C22 C26 Ru1 68.88(19)
C31 C26 Ru1 133.3(3)
C22 C27 H27A 109.5
C22 C27 H27B 109.5
H27A C27 H27B 109.5
C22 C27 H27C 109.5
H27A C27 H27C 109.5
H27B C27 H27C 109.5
C23 C28 H28A 109.5
C23 C28 H28B 109.5
H28A C28 H28B 109.5
C23 C28 H28C 109.5
H28A C28 H28C 109.5
H28B C28 H28C 109.5
C24 C29 H29A 109.5
C24 C29 H29B 109.5
H29A C29 H29B 109.5
C24 C29 H29C 109.5
H29A C29 H29C 109.5
H29B C29 H29C 109.5
C25 C30 H30A 109.5
C25 C30 H30B 109.5
H30A C30 H30B 109.5
C25 C30 H30C 109.5
H30A C30 H30C 109.5
H30B C30 H30C 109.5
C26 C31 H31A 109.5
C26 C31 H31B 109.5
H31A C31 H31B 109.5
C26 C31 H31C 109.5
H31A C31 H31C 109.5
H31B C31 H31C 109.5

loop_
_geom_bond_atom_site_label_1
_geom_bond_atom_site_label_2
_geom_bond_distance
Ru1 N2 2.070(3)
Ru1 N1 2.071(3)
Ru1 C22 2.182(3)
Ru1 C25 2.233(4)
Ru1 C26 2.246(3)
Ru1 C24 2.252(3)
Ru1 C23 2.273(4)
Ru1 Cl1 2.4302(8)
N1 C9 1.323(5)
N1 C1 1.442(4)
C1 C2 1.376(5)
C1 C6 1.393(5)
C2 C3 1.397(5)
C2 H2 0.9500
C3 C4 1.391(6)
C3 C7 1.503(5)
C7 F1 1.323(5)
C7 F2 1.331(5)
C7 F3 1.331(5)
C4 C5 1.387(6)
C4 H4 0.9500
C5 C6 1.392(5)
C5 C8 1.497(6)
C8 F6 1.274(7)
C8 F4 1.296(6)
C8 F5 1.301(7)
C6 H6 0.9500
C9 C11 1.389(5)
C9 C10 1.535(5)
C10 F8 1.331(5)
C10 F9 1.333(5)
C10 F7 1.340(4)
C11 C12 1.397(5)
C11 H11 0.9500
C12 N2 1.328(5)
C12 C13 1.535(5)
C13 F12 1.331(5)
C13 F11 1.335(5)
C13 F10 1.337(5)
N2 C14 1.439(4)
C14 C15 1.390(5)
C14 C19 1.394(5)
C15 C16 1.391(4)
C15 H15 0.9500
C16 C17 1.379(6)
C16 C20 1.505(6)
C20 F14 1.334(5)
C20 F15 1.335(5)
C20 F13 1.336(6)
C17 C18 1.388(6)
C17 H17 0.9500
C18 C19 1.391(5)
C18 C21 1.498(6)
C21 F16 1.313(6)
C21 F17 1.322(5)
C21 F18 1.347(7)
C19 H19 0.9500
C22 C26 1.417(6)
C22 C23 1.426(6)
C22 C27 1.499(6)
C23 C24 1.415(6)
C23 C28 1.496(6)
C24 C25 1.448(5)
C24 C29 1.487(6)
C25 C26 1.414(6)
C25 C30 1.485(6)
C26 C31 1.506(5)
C27 H27A 0.9800
C27 H27B 0.9800
C27 H27C 0.9800
C28 H28A 0.9800
C28 H28B 0.9800
C28 H28C 0.9800
C29 H29A 0.9800
C29 H29B 0.9800
C29 H29C 0.9800
C30 H30A 0.9800
C30 H30B 0.9800
C30 H30C 0.9800
C31 H31A 0.9800
C31 H31B 0.9800
C31 H31C 0.9800

loop_
_geom_torsion_atom_site_label_1
_geom_torsion_atom_site_label_2
_geom_torsion_atom_site_label_3
_geom_torsion_atom_site_label_4
_geom_torsion
N2 Ru1 N1 C9 9.6(3)
C22 Ru1 N1 C9 127.0(3)
C25 Ru1 N1 C9 -162.8(3)
C26 Ru1 N1 C9 161.2(3)
C24 Ru1 N1 C9 -149.5(3)
C23 Ru1 N1 C9 125.2(4)
Cl1 Ru1 N1 C9 -76.1(3)
N2 Ru1 N1 C1 179.3(2)
C22 Ru1 N1 C1 -63.3(3)
C25 Ru1 N1 C1 7.0(3)
C26 Ru1 N1 C1 -29.0(3)
C24 Ru1 N1 C1 20.2(4)
C23 Ru1 N1 C1 -65.1(4)
Cl1 Ru1 N1 C1 93.6(2)
C9 N1 C1 C2 -83.7(4)
Ru1 N1 C1 C2 105.8(3)
C9 N1 C1 C6 95.5(4)
Ru1 N1 C1 C6 -75.1(3)
C6 C1 C2 C3 -0.1(5)
N1 C1 C2 C3 179.1(3)
C1 C2 C3 C4 -0.6(5)
C1 C2 C3 C7 175.4(3)
C4 C3 C7 F1 -156.3(4)
C2 C3 C7 F1 27.6(6)
C4 C3 C7 F2 83.8(4)
C2 C3 C7 F2 -92.3(4)
C4 C3 C7 F3 -35.0(5)
C2 C3 C7 F3 148.9(4)
C2 C3 C4 C5 0.4(6)
C7 C3 C4 C5 -175.7(4)
C3 C4 C5 C6 0.5(6)
C3 C4 C5 C8 -179.8(4)
C4 C5 C8 F6 -107.0(6)
C6 C5 C8 F6 72.7(7)
C4 C5 C8 F4 15.4(7)
C6 C5 C8 F4 -164.8(5)
C4 C5 C8 F5 136.4(6)
C6 C5 C8 F5 -43.9(7)
C4 C5 C6 C1 -1.1(6)
C8 C5 C6 C1 179.2(4)
C2 C1 C6 C5 0.9(5)
N1 C1 C6 C5 -178.3(3)
C1 N1 C9 C11 -177.9(3)
Ru1 N1 C9 C11 -8.4(5)
C1 N1 C9 C10 -0.6(5)
Ru1 N1 C9 C10 168.9(2)
N1 C9 C10 F8 62.5(5)
C11 C9 C10 F8 -119.9(4)
N1 C9 C10 F9 -59.1(4)
C11 C9 C10 F9 118.4(4)
N1 C9 C10 F7 -178.1(3)
C11 C9 C10 F7 -0.5(5)
N1 C9 C11 C12 1.5(6)
C10 C9 C11 C12 -175.9(4)
C9 C11 C12 N2 0.8(6)
C9 C11 C12 C13 179.5(4)
N2 C12 C13 F12 51.3(5)
C11 C12 C13 F12 -127.4(3)
N2 C12 C13 F11 171.0(3)
C11 C12 C13 F11 -7.8(5)
N2 C12 C13 F10 -69.7(5)
C11 C12 C13 F10 111.6(4)
C11 C12 N2 C14 177.1(3)
C13 C12 N2 C14 -1.5(5)
C11 C12 N2 Ru1 4.2(5)
C13 C12 N2 Ru1 -174.3(3)
N1 Ru1 N2 C12 -7.6(3)
C22 Ru1 N2 C12 -129.5(3)
C25 Ru1 N2 C12 154.6(3)
C26 Ru1 N2 C12 -117.2(3)
C24 Ru1 N2 C12 160.4(3)
C23 Ru1 N2 C12 -165.9(3)
Cl1 Ru1 N2 C12 77.4(3)
N1 Ru1 N2 C14 179.5(2)
C22 Ru1 N2 C14 57.6(3)
C25 Ru1 N2 C14 -18.3(5)
C26 Ru1 N2 C14 69.9(3)
C24 Ru1 N2 C14 -12.5(3)
C23 Ru1 N2 C14 21.2(3)
Cl1 Ru1 N2 C14 -95.5(2)
C12 N2 C14 C15 80.2(4)
Ru1 N2 C14 C15 -106.3(3)
C12 N2 C14 C19 -99.9(4)
Ru1 N2 C14 C19 73.6(4)
C19 C14 C15 C16 2.6(6)
N2 C14 C15 C16 -177.4(3)
C14 C15 C16 C17 -1.4(6)
C14 C15 C16 C20 179.6(4)
C17 C16 C20 F14 -113.5(5)
C15 C16 C20 F14 65.5(5)
C17 C16 C20 F15 5.7(6)
C15 C16 C20 F15 -175.3(4)
C17 C16 C20 F13 127.0(4)
C15 C16 C20 F13 -54.0(5)
C15 C16 C17 C18 0.2(6)
C20 C16 C17 C18 179.2(4)
C16 C17 C18 C19 -0.3(6)
C16 C17 C18 C21 179.8(4)
C17 C18 C21 F16 -129.1(5)
C19 C18 C21 F16 50.9(6)
C17 C18 C21 F17 -8.0(6)
C19 C18 C21 F17 172.1(4)
C17 C18 C21 F18 109.7(5)
C19 C18 C21 F18 -70.3(5)
C17 C18 C19 C14 1.5(6)
C21 C18 C19 C14 -178.6(4)
C15 C14 C19 C18 -2.7(6)
N2 C14 C19 C18 177.4(3)
N2 Ru1 C22 C26 170.0(2)
N1 Ru1 C22 C26 66.1(3)
C25 Ru1 C22 C26 -36.2(2)
C24 Ru1 C22 C26 -78.9(2)
C23 Ru1 C22 C26 -115.1(3)
Cl1 Ru1 C22 C26 -67.2(3)
N2 Ru1 C22 C23 -75.0(2)
N1 Ru1 C22 C23 -178.8(2)
C25 Ru1 C22 C23 78.9(2)
C26 Ru1 C22 C23 115.1(3)
C24 Ru1 C22 C23 36.1(2)
Cl1 Ru1 C22 C23 47.9(3)
N2 Ru1 C22 C27 48.1(5)
N1 Ru1 C22 C27 -55.7(5)
C25 Ru1 C22 C27 -158.0(5)
C26 Ru1 C22 C27 -121.9(5)
C24 Ru1 C22 C27 159.2(5)
C23 Ru1 C22 C27 123.1(5)
Cl1 Ru1 C22 C27 171.0(3)
C26 C22 C23 C24 6.4(4)
C27 C22 C23 C24 -179.1(4)
Ru1 C22 C23 C24 -60.3(2)
C26 C22 C23 C28 -164.3(4)
C27 C22 C23 C28 10.2(6)
Ru1 C22 C23 C28 129.0(4)
C26 C22 C23 Ru1 66.7(2)
C27 C22 C23 Ru1 -118.8(4)
N2 Ru1 C23 C24 -125.1(2)
N1 Ru1 C23 C24 121.3(3)
C22 Ru1 C23 C24 118.7(3)
C25 Ru1 C23 C24 38.0(2)
C26 Ru1 C23 C24 80.0(2)
Cl1 Ru1 C23 C24 -34.7(2)
N2 Ru1 C23 C22 116.2(2)
N1 Ru1 C23 C22 2.6(4)
C25 Ru1 C23 C22 -80.7(2)
C26 Ru1 C23 C22 -38.7(2)
C24 Ru1 C23 C22 -118.7(3)
Cl1 Ru1 C23 C22 -153.4(2)
N2 Ru1 C23 C28 -2.7(6)
N1 Ru1 C23 C28 -116.2(5)
C22 Ru1 C23 C28 -118.9(6)
C25 Ru1 C23 C28 160.5(6)
C26 Ru1 C23 C28 -157.5(6)
C24 Ru1 C23 C28 122.5(6)
Cl1 Ru1 C23 C28 87.7(6)
C22 C23 C24 C25 -3.5(4)
C28 C23 C24 C25 167.2(4)
Ru1 C23 C24 C25 -61.8(2)
C22 C23 C24 C29 -175.3(4)
C28 C23 C24 C29 -4.7(6)
Ru1 C23 C24 C29 126.3(4)
C22 C23 C24 Ru1 58.4(2)
C28 C23 C24 Ru1 -131.0(4)
N2 Ru1 C24 C23 66.6(3)
N1 Ru1 C24 C23 -137.5(3)
C22 Ru1 C24 C23 -36.9(2)
C25 Ru1 C24 C23 -117.3(3)
C26 Ru1 C24 C23 -79.5(3)
Cl1 Ru1 C24 C23 149.4(2)
N2 Ru1 C24 C25 -176.2(2)
N1 Ru1 C24 C25 -20.2(4)
C22 Ru1 C24 C25 80.3(2)
C26 Ru1 C24 C25 37.8(2)
C23 Ru1 C24 C25 117.3(3)
Cl1 Ru1 C24 C25 -93.3(2)
N2 Ru1 C24 C29 -55.8(4)
N1 Ru1 C24 C29 100.2(4)
C22 Ru1 C24 C29 -159.3(5)
C25 Ru1 C24 C29 120.4(5)
C26 Ru1 C24 C29 158.2(5)
C23 Ru1 C24 C29 -122.3(5)
Cl1 Ru1 C24 C29 27.1(4)
C23 C24 C25 C26 -0.7(4)
C29 C24 C25 C26 171.2(4)
Ru1 C24 C25 C26 -63.9(2)
C23 C24 C25 C30 -173.1(3)
C29 C24 C25 C30 -1.3(6)
Ru1 C24 C25 C30 123.6(4)
C23 C24 C25 Ru1 63.2(2)
C29 C24 C25 Ru1 -124.9(4)
N2 Ru1 C25 C26 124.1(3)
N1 Ru1 C25 C26 -75.3(2)
C22 Ru1 C25 C26 36.7(2)
C24 Ru1 C25 C26 115.7(3)
C23 Ru1 C25 C26 79.0(2)
Cl1 Ru1 C25 C26 -159.4(2)
N2 Ru1 C25 C24 8.4(4)
N1 Ru1 C25 C24 169.0(2)
C22 Ru1 C25 C24 -79.1(2)
C26 Ru1 C25 C24 -115.7(3)
C23 Ru1 C25 C24 -36.7(2)
Cl1 Ru1 C25 C24 84.9(2)
N2 Ru1 C25 C30 -110.9(4)
N1 Ru1 C25 C30 49.7(4)
C22 Ru1 C25 C30 161.7(4)
C26 Ru1 C25 C30 125.0(5)
C24 Ru1 C25 C30 -119.3(5)
C23 Ru1 C25 C30 -156.0(4)
Cl1 Ru1 C25 C30 -34.4(4)
C24 C25 C26 C22 4.6(4)
C30 C25 C26 C22 176.6(3)
Ru1 C25 C26 C22 -59.1(2)
C24 C25 C26 C31 -165.9(4)
C30 C25 C26 C31 6.1(6)
Ru1 C25 C26 C31 130.4(4)
C24 C25 C26 Ru1 63.7(2)
C30 C25 C26 Ru1 -124.2(4)
C23 C22 C26 C25 -6.8(4)
C27 C22 C26 C25 178.6(4)
Ru1 C22 C26 C25 60.5(3)
C23 C22 C26 C31 163.8(4)
C27 C22 C26 C31 -10.8(6)
Ru1 C22 C26 C31 -128.9(4)
C23 C22 C26 Ru1 -67.4(2)
C27 C22 C26 Ru1 118.1(4)
N2 Ru1 C26 C25 -137.7(3)
N1 Ru1 C26 C25 115.3(2)
C22 Ru1 C26 C25 -119.0(3)
C24 Ru1 C26 C25 -38.7(2)
C23 Ru1 C26 C25 -80.4(2)
Cl1 Ru1 C26 C25 24.8(3)
N2 Ru1 C26 C22 -18.7(4)
N1 Ru1 C26 C22 -125.7(2)
C25 Ru1 C26 C22 119.0(3)
C24 Ru1 C26 C22 80.3(3)
C23 Ru1 C26 C22 38.6(2)
Cl1 Ru1 C26 C22 143.8(2)
N2 Ru1 C26 C31 100.2(5)
N1 Ru1 C26 C31 -6.8(5)
C22 Ru1 C26 C31 118.9(6)
C25 Ru1 C26 C31 -122.1(6)
C24 Ru1 C26 C31 -160.8(5)
C23 Ru1 C26 C31 157.5(5)
Cl1 Ru1 C26 C31 -97.3(5)
